data_1520377
loop_
_publ_author_name
'Spencer, John'
'Patel, Hiren'
'Callear, Samantha K.'
'Hursthouse, Michael B.'

_publ_section_title
;
 C15H11N3O2
;
_journal_name_full 'Crystal Structure Report Archive'
_journal_page_first 707
_journal_year 2009
_chemical_formula_sum 'C15 H11 N3 O2'
_chemical_formula_weight 265.27
_space_group_IT_number 14
_symmetry_cell_setting monoclinic
_symmetry_space_group_name_Hall '-P 2yn'
_symmetry_space_group_name_H-M 'P 1 21/n 1'
_atom_sites_solution_hydrogens geom
_atom_sites_solution_primary direct
_atom_sites_solution_secondary difmap
_cell_angle_alpha 90.00
_cell_angle_beta 92.257(2)
_cell_angle_gamma 90.00
_cell_formula_units_Z 4
_cell_length_a 4.95560(10)
_cell_length_b 15.8959(4)
_cell_length_c 15.8659(4)
_cell_measurement_reflns_used 13380
_cell_measurement_temperature 120(2)
_cell_measurement_theta_max 27.48
_cell_measurement_theta_min 2.91
_cell_volume 1248.85(5)
_computing_cell_refinement 'DENZO (Otwinowski & Minor, 1997) & COLLECT (Hooft, R.W.W., 1998)'
_computing_data_collection 'COLLECT (Hooft, R.W.W., 1998)'
_computing_data_reduction 'DENZO (Otwinowski & Minor, 1997) & COLLECT (Hooft, R.W.W., 1998)'
_computing_structure_refinement 'SHELXL-97 (Sheldrick, 2008)'
_diffrn_ambient_temperature 120(2)
_diffrn_measured_fraction_theta_full 0.996
_diffrn_measured_fraction_theta_max 0.996
_diffrn_measurement_device_type 'Bruker-Nonius APEX II CCD camera on \k-goniostat'
_diffrn_measurement_method '\f & \w scans'
_diffrn_radiation_monochromator '10cm confocal mirrors'
_diffrn_radiation_source 'Bruker-Nonius FR591 rotating anode'
_diffrn_radiation_type MoK\a
_diffrn_radiation_wavelength 0.71073
_diffrn_reflns_av_R_equivalents 0.0588
_diffrn_reflns_av_sigmaI/netI 0.0500
_diffrn_reflns_limit_h_max 6
_diffrn_reflns_limit_h_min -6
_diffrn_reflns_limit_k_max 20
_diffrn_reflns_limit_k_min -20
_diffrn_reflns_limit_l_max 16
_diffrn_reflns_limit_l_min -20
_diffrn_reflns_number 14753
_diffrn_reflns_theta_full 27.48
_diffrn_reflns_theta_max 27.48
_diffrn_reflns_theta_min 3.63
_exptl_absorpt_coefficient_mu 0.097
_exptl_absorpt_correction_T_max 0.9961
_exptl_absorpt_correction_T_min 0.9378
_exptl_absorpt_correction_type multi-scan
_exptl_absorpt_process_details 'SADABS 2007/2 (Sheldrick, G.M., 2007)'
_exptl_crystal_colour colourless
_exptl_crystal_density_diffrn 1.411
_exptl_crystal_density_method 'not measured'
_exptl_crystal_description needle
_exptl_crystal_F_000 552
_exptl_crystal_size_max 0.67
_exptl_crystal_size_mid 0.07
_exptl_crystal_size_min 0.04
_refine_diff_density_max 0.243
_refine_diff_density_min -0.242
_refine_diff_density_rms 0.059
_refine_ls_extinction_method none
_refine_ls_goodness_of_fit_ref 1.080
_refine_ls_hydrogen_treatment constr
_refine_ls_matrix_type full
_refine_ls_number_parameters 182
_refine_ls_number_reflns 2865
_refine_ls_number_restraints 0
_refine_ls_restrained_S_all 1.080
_refine_ls_R_factor_all 0.0895
_refine_ls_R_factor_gt 0.0617
_refine_ls_shift/su_max 0.002
_refine_ls_shift/su_mean 0.000
_refine_ls_structure_factor_coef Fsqd
_refine_ls_weighting_details 'calc w=1/[\s^2^(Fo^2^)+(0.0211P)^2^+1.5761P] where P=(Fo^2^+2Fc^2^)/3'
_refine_ls_weighting_scheme calc
_refine_ls_wR_factor_gt 0.1159
_refine_ls_wR_factor_ref 0.1322
_reflns_number_gt 2147
_reflns_number_total 2865
_reflns_threshold_expression >2\s(I)
_cod_data_source_file eCrystal-707.cif
_cod_data_source_block 2009src0462
_cod_depositor_comments
;
Citation :
Spencer, John and Patel, Hiren and Callear, Samantha K. and 
Hursthouse, Michael B. (2009) 
University of Southampton, Crystal Structure Report Archive. 
(doi:10.5258/ecrystals/707)

More at:
http://ecrystals.chem.soton.ac.uk/707/
;
_cod_original_sg_symbol_H-M P21/n
_cod_database_code 1520377

loop_
_symmetry_equiv_pos_as_xyz
'x, y, z'
'-x+1/2, y+1/2, -z+1/2'
'-x, -y, -z'
'x-1/2, -y-1/2, z-1/2'

loop_
_atom_site_label
_atom_site_type_symbol
_atom_site_fract_x
_atom_site_fract_y
_atom_site_fract_z
_atom_site_U_iso_or_equiv
_atom_site_adp_type
_atom_site_occupancy
_atom_site_symmetry_multiplicity
_atom_site_calc_flag
_atom_site_refinement_flags
_atom_site_disorder_assembly
_atom_site_disorder_group
C1 C -0.2315(4) 0.09373(13) 0.36113(13) 0.0217(4) Uani 1 1 d . . .
C2 C -0.2740(4) 0.16865(14) 0.31604(14) 0.0238(5) Uani 1 1 d . . .
H2 H -0.1742 0.1799 0.2674 0.029 Uiso 1 1 calc R . .
C3 C -0.4615(4) 0.22592(13) 0.34260(14) 0.0243(5) Uani 1 1 d . . .
H3 H -0.4916 0.2764 0.3116 0.029 Uiso 1 1 calc R . .
C4 C -0.6071(4) 0.21060(13) 0.41419(14) 0.0224(5) Uani 1 1 d . . .
C5 C -0.5688(4) 0.13576(13) 0.45937(14) 0.0238(5) Uani 1 1 d . . .
H5 H -0.6707 0.1242 0.5075 0.029 Uiso 1 1 calc R . .
C6 C -0.3786(4) 0.07867(13) 0.43239(14) 0.0230(5) Uani 1 1 d . . .
H6 H -0.3484 0.0281 0.4633 0.028 Uiso 1 1 calc R . .
C7 C -0.0389(4) 0.03077(13) 0.33524(13) 0.0214(4) Uani 1 1 d . . .
C9 C 0.2759(4) -0.01785(13) 0.25765(13) 0.0226(5) Uani 1 1 d . . .
C10 C 0.2095(4) -0.07666(14) 0.31580(13) 0.0236(5) Uani 1 1 d . . .
C13 C 0.5017(5) 0.05593(15) 0.14355(14) 0.0282(5) Uani 1 1 d . . .
H13 H 0.4117 0.1086 0.1456 0.034 Uiso 1 1 calc R . .
C14 C 0.6998(5) 0.03460(16) 0.09116(15) 0.0323(5) Uani 1 1 d . . .
H14 H 0.7737 0.0701 0.0498 0.039 Uiso 1 1 calc R . .
C15 C 0.7783(5) -0.04956(15) 0.10851(14) 0.0298(5) Uani 1 1 d . . .
H15 H 0.9141 -0.0802 0.0811 0.036 Uiso 1 1 calc R . .
C16 C 0.6255(5) -0.07858(15) 0.17120(15) 0.0287(5) Uani 1 1 d . . .
H16 H 0.6338 -0.1333 0.1953 0.034 Uiso 1 1 calc R . .
C17 C 0.3126(5) -0.15968(15) 0.32862(14) 0.0262(5) Uani 1 1 d . . .
C20 C -0.9437(5) 0.25832(15) 0.50710(15) 0.0287(5) Uani 1 1 d . . .
H20A H -1.0406 0.2049 0.4996 0.043 Uiso 1 1 calc R . .
H20B H -1.0741 0.3043 0.5118 0.043 Uiso 1 1 calc R . .
H20C H -0.8280 0.2558 0.5586 0.043 Uiso 1 1 calc R . .
N11 N 0.0047(4) -0.04401(11) 0.36501(11) 0.0237(4) Uani 1 1 d . . .
N12 N 0.4545(4) -0.01399(11) 0.19391(11) 0.0236(4) Uani 1 1 d . . .
N18 N 0.3925(4) -0.22688(13) 0.33870(13) 0.0340(5) Uani 1 1 d . . .
O8 O 0.1220(3) 0.05098(9) 0.26886(9) 0.0218(3) Uani 1 1 d . . .
O19 O -0.7807(3) 0.27293(9) 0.43602(10) 0.0284(4) Uani 1 1 d . . .

loop_
_atom_site_aniso_label
_atom_site_aniso_U_11
_atom_site_aniso_U_22
_atom_site_aniso_U_33
_atom_site_aniso_U_23
_atom_site_aniso_U_13
_atom_site_aniso_U_12
C1 0.0191(10) 0.0195(10) 0.0265(11) -0.0026(9) 0.0015(8) -0.0027(8)
C2 0.0211(10) 0.0258(11) 0.0246(11) 0.0015(9) 0.0002(8) -0.0047(9)
C3 0.0226(11) 0.0205(10) 0.0296(12) 0.0023(9) -0.0010(9) -0.0022(9)
C4 0.0183(10) 0.0211(10) 0.0277(11) -0.0033(9) -0.0020(9) -0.0006(9)
C5 0.0219(11) 0.0233(11) 0.0265(11) -0.0006(9) 0.0022(9) -0.0027(9)
C6 0.0230(11) 0.0190(10) 0.0270(11) 0.0012(9) 0.0005(9) -0.0007(9)
C7 0.0203(10) 0.0246(11) 0.0193(10) -0.0005(9) 0.0015(8) -0.0036(9)
C9 0.0210(10) 0.0223(10) 0.0243(11) -0.0038(9) -0.0007(9) -0.0002(9)
C10 0.0253(11) 0.0243(11) 0.0211(10) -0.0052(9) -0.0001(9) 0.0014(9)
C13 0.0324(12) 0.0262(11) 0.0261(11) 0.0044(9) 0.0027(10) 0.0026(10)
C14 0.0338(13) 0.0389(14) 0.0245(12) 0.0033(10) 0.0068(10) 0.0006(11)
C15 0.0278(12) 0.0340(13) 0.0278(12) -0.0056(10) 0.0058(10) 0.0032(10)
C16 0.0292(12) 0.0260(11) 0.0312(12) -0.0050(10) 0.0040(10) 0.0023(10)
C17 0.0274(12) 0.0306(12) 0.0207(11) -0.0013(9) 0.0018(9) 0.0031(10)
C20 0.0243(11) 0.0309(12) 0.0311(12) -0.0069(10) 0.0034(9) 0.0026(10)
N11 0.0244(9) 0.0236(9) 0.0233(9) -0.0012(8) 0.0024(7) 0.0012(8)
N12 0.0234(9) 0.0258(10) 0.0219(9) -0.0027(8) 0.0038(7) 0.0022(8)
N18 0.0427(12) 0.0305(11) 0.0286(11) -0.0007(9) 0.0006(9) 0.0099(10)
O8 0.0208(8) 0.0219(7) 0.0230(7) 0.0000(6) 0.0036(6) 0.0002(6)
O19 0.0251(8) 0.0237(8) 0.0368(9) 0.0001(7) 0.0044(7) 0.0047(7)

loop_
_atom_type_symbol
_atom_type_description
_atom_type_scat_dispersion_real
_atom_type_scat_dispersion_imag
_atom_type_scat_source
C C 0.0033 0.0016 'International Tables Vol C Tables 4.2.6.8 and 6.1.1.4'
H H 0.0000 0.0000 'International Tables Vol C Tables 4.2.6.8 and 6.1.1.4'
N N 0.0061 0.0033 'International Tables Vol C Tables 4.2.6.8 and 6.1.1.4'
O O 0.0106 0.0060 'International Tables Vol C Tables 4.2.6.8 and 6.1.1.4'

loop_
_geom_angle_atom_site_label_1
_geom_angle_atom_site_label_2
_geom_angle_atom_site_label_3
_geom_angle
_geom_angle_site_symmetry_1
_geom_angle_site_symmetry_3
C6 C1 C2 119.2(2) . .
C6 C1 C7 118.86(19) . .
C2 C1 C7 121.90(19) . .
C3 C2 C1 119.7(2) . .
C3 C2 H2 120.2 . .
C1 C2 H2 120.2 . .
C2 C3 C4 120.8(2) . .
C2 C3 H3 119.6 . .
C4 C3 H3 119.6 . .
O19 C4 C3 115.61(19) . .
O19 C4 C5 124.2(2) . .
C3 C4 C5 120.2(2) . .
C6 C5 C4 118.6(2) . .
C6 C5 H5 120.7 . .
C4 C5 H5 120.7 . .
C5 C6 C1 121.5(2) . .
C5 C6 H6 119.2 . .
C1 C6 H6 119.2 . .
N11 C7 O8 113.44(18) . .
N11 C7 C1 129.2(2) . .
O8 C7 C1 117.38(18) . .
O8 C9 C10 108.30(19) . .
O8 C9 N12 116.45(19) . .
C10 C9 N12 135.3(2) . .
C9 C10 N11 108.79(19) . .
C9 C10 C17 129.5(2) . .
N11 C10 C17 121.7(2) . .
C14 C13 N12 107.1(2) . .
C14 C13 H13 126.4 . .
N12 C13 H13 126.4 . .
C13 C14 C15 108.5(2) . .
C13 C14 H14 125.8 . .
C15 C14 H14 125.8 . .
C16 C15 C14 107.9(2) . .
C16 C15 H15 126.1 . .
C14 C15 H15 126.1 . .
C15 C16 N12 107.7(2) . .
C15 C16 H16 126.2 . .
N12 C16 H16 126.2 . .
N18 C17 C10 179.2(3) . .
O19 C20 H20A 109.5 . .
O19 C20 H20B 109.5 . .
H20A C20 H20B 109.5 . .
O19 C20 H20C 109.5 . .
H20A C20 H20C 109.5 . .
H20B C20 H20C 109.5 . .
C7 N11 C10 104.52(18) . .
C9 N12 C16 125.22(19) . .
C9 N12 C13 125.89(19) . .
C16 N12 C13 108.85(18) . .
C9 O8 C7 104.94(16) . .
C4 O19 C20 117.56(17) . .

loop_
_geom_bond_atom_site_label_1
_geom_bond_atom_site_label_2
_geom_bond_distance
_geom_bond_site_symmetry_2
C1 C6 1.390(3) .
C1 C2 1.401(3) .
C1 C7 1.453(3) .
C2 C3 1.379(3) .
C2 H2 0.9500 .
C3 C4 1.391(3) .
C3 H3 0.9500 .
C4 O19 1.366(3) .
C4 C5 1.398(3) .
C5 C6 1.388(3) .
C5 H5 0.9500 .
C6 H6 0.9500 .
C7 N11 1.294(3) .
C7 O8 1.384(2) .
C9 O8 1.350(3) .
C9 C10 1.363(3) .
C9 N12 1.371(3) .
C10 N11 1.404(3) .
C10 C17 1.427(3) .
C13 C14 1.354(3) .
C13 N12 1.394(3) .
C13 H13 0.9500 .
C14 C15 1.417(3) .
C14 H14 0.9500 .
C15 C16 1.355(3) .
C15 H15 0.9500 .
C16 N12 1.388(3) .
C16 H16 0.9500 .
C17 N18 1.148(3) .
C20 O19 1.432(3) .
C20 H20A 0.9800 .
C20 H20B 0.9800 .
C20 H20C 0.9800 .
